data_1011042
loop_
_publ_author_name
'Buerger, M J'

_publ_section_title
;
The Crystal Structure of Gudmundite (Fe Sb S) and its Bearing on the
Existence Field of the Arsenopyrite Structural Type
;
_journal_coden_ASTM ZEKGAX
_journal_name_full
;
Zeitschrift fuer Kristallographie, Kristallgeometrie, Kristallphysik,
Kristallchemie (-144,1977)
;
_journal_page_first 290
_journal_page_last 316
_journal_volume 101
_journal_year 1939
_chemical_compound_source 'from Gudmundstorp, Sweden'
_chemical_formula_structural 'Fe Sb S'
_chemical_formula_sum 'Fe S Sb'
_chemical_name_mineral Gudmundite
_chemical_name_systematic 'Iron antimony sulfide (1/1/1)'
_space_group_IT_number 14
_symmetry_cell_setting monoclinic
_symmetry_Int_Tables_number 14
_symmetry_space_group_name_Hall '-P 2ybc'
_symmetry_space_group_name_H-M 'P 1 21/c 1'
_cell_angle_alpha 90
_cell_angle_beta 67.87
_cell_angle_gamma 90
_cell_formula_units_Z 4
_cell_length_a 6.02
_cell_length_b 5.93
_cell_length_c 6.02
_cell_volume 199.1
_cod_database_code 1011042

loop_
_symmetry_equiv_pos_as_xyz
x,y,z
-x,1/2+y,1/2-z
-x,-y,-z
x,1/2-y,1/2+z

loop_
_atom_site_label
_atom_site_type_symbol
_atom_site_symmetry_multiplicity
_atom_site_Wyckoff_symbol
_atom_site_fract_x
_atom_site_fract_y
_atom_site_fract_z
_atom_site_occupancy
_atom_site_attached_hydrogens
_atom_site_calc_flag
Fe1 Fe0 4 e -0.3 0.015 0.3 1. 0 d
Sb1 Sb0 4 e 0.148 0.13 0.132 1. 0 d
S1 S0 4 e -0.355 0.144 0.667 1. 0 d

loop_
_atom_type_symbol
_atom_type_oxidation_number
Fe0 0.000
Sb0 0.000
S0 0.000
